data_1573742
_journal_paper_doi 10.1039/D4SC07503J
_chemical_formula_moiety 'C50 H42 B2 N2 O2'
_chemical_formula_sum 'C50 H42 B2 N2 O2'
_chemical_formula_weight 724.47
_space_group_crystal_system monoclinic
_space_group_IT_number 15
_space_group_name_Hall '-C 2yc'
_space_group_name_H-M_alt 'C 1 2/c 1'
_atom_sites_solution_hydrogens geom
_atom_sites_solution_primary dual
_audit_creation_date 2024-07-25
_audit_creation_method
;
Olex2 1.5
(compiled 2022.04.07 svn.rca3783a0 for OlexSys, GUI svn.r6498)
;
_audit_update_record
;
2024-09-19 deposited with the CCDC.	2025-01-07 downloaded from the CCDC.
;
_cell_angle_alpha 90
_cell_angle_beta 127.5130(10)
_cell_angle_gamma 90
_cell_formula_units_Z 4
_cell_length_a 17.9182(7)
_cell_length_b 19.9055(8)
_cell_length_c 13.5411(6)
_cell_measurement_reflns_used 9046
_cell_measurement_temperature 170.00
_cell_measurement_theta_max 60.648
_cell_measurement_theta_min 3.324
_cell_volume 3831.0(3)
_computing_cell_refinement 'SAINT V8.40B (Bruker Nano, Inc., 2019)'
_computing_data_collection 'Bruker Instrument Service vV6.2.14'
_computing_data_reduction 'SAINT V8.40B (Bruker Nano, Inc., 2019)'
_computing_molecular_graphics 'Olex2 1.5 (Dolomanov et al., 2009)'
_computing_publication_material 'Olex2 1.5 (Dolomanov et al., 2009)'
_computing_structure_refinement 'SHELXL 2019/2 (Sheldrick, 2015)'
_computing_structure_solution 'SHELXT 2018/2 (Sheldrick, 2018)'
_diffrn_ambient_temperature 170.00
_diffrn_measured_fraction_theta_full 0.995
_diffrn_measured_fraction_theta_max 0.995
_diffrn_measurement_device_type 'Bruker D8 Venture'
_diffrn_measurement_method '\w and \f scans'
_diffrn_radiation_type GaK\a
_diffrn_radiation_wavelength 1.34139
_diffrn_reflns_av_R_equivalents 0.0506
_diffrn_reflns_av_unetI/netI 0.0497
_diffrn_reflns_Laue_measured_fraction_full 0.995
_diffrn_reflns_Laue_measured_fraction_max 0.995
_diffrn_reflns_limit_h_max 23
_diffrn_reflns_limit_h_min -23
_diffrn_reflns_limit_k_max 25
_diffrn_reflns_limit_k_min -22
_diffrn_reflns_limit_l_max 16
_diffrn_reflns_limit_l_min -17
_diffrn_reflns_number 26297
_diffrn_reflns_point_group_measured_fraction_full 0.995
_diffrn_reflns_point_group_measured_fraction_max 0.995
_diffrn_reflns_theta_full 53.594
_diffrn_reflns_theta_max 60.679
_diffrn_reflns_theta_min 3.324
_diffrn_source_current 3.57
_diffrn_source_power 0.24957869999999996
_diffrn_source_voltage 69.91
_exptl_absorpt_coefficient_mu 0.370
_exptl_absorpt_correction_T_max 0.7519
_exptl_absorpt_correction_T_min 0.6648
_exptl_absorpt_correction_type multi-scan
_exptl_absorpt_process_details
;
SADABS-2016/2 (Bruker,2016/2) was used for absorption correction.
wR2(int) was 0.0737 before and 0.0619 after correction.
The Ratio of minimum to maximum transmission is 0.8842.
The \l/2 correction factor is Not present.
;
_exptl_crystal_colour yellow
_exptl_crystal_colour_primary yellow
_exptl_crystal_density_diffrn 1.256
_exptl_crystal_description block
_exptl_crystal_F_000 1528
_exptl_crystal_size_max 0.08
_exptl_crystal_size_mid 0.06
_exptl_crystal_size_min 0.05
_refine_diff_density_max 0.295
_refine_diff_density_min -0.292
_refine_diff_density_rms 0.054
_refine_ls_extinction_method none
_refine_ls_goodness_of_fit_ref 1.090
_refine_ls_hydrogen_treatment constr
_refine_ls_matrix_type full
_refine_ls_number_parameters 258
_refine_ls_number_reflns 4386
_refine_ls_number_restraints 0
_refine_ls_restrained_S_all 1.090
_refine_ls_R_factor_all 0.0635
_refine_ls_R_factor_gt 0.0548
_refine_ls_shift/su_max 0.000
_refine_ls_shift/su_mean 0.000
_refine_ls_structure_factor_coef Fsqd
_refine_ls_weighting_details 'w=1/[\s^2^(Fo^2^)+(0.0963P)^2^+1.5147P] where P=(Fo^2^+2Fc^2^)/3'
_refine_ls_weighting_scheme calc
_refine_ls_wR_factor_gt 0.1604
_refine_ls_wR_factor_ref 0.1686
_reflns_Friedel_coverage 0.000
_reflns_number_gt 3621
_reflns_number_total 4386
_reflns_threshold_expression 'I > 2\s(I)'
_cod_data_source_file d4sc07503j2.cif
_cod_data_source_block 240722_xue94_0m
_cod_database_code 1573742
_shelx_shelxl_version_number 2019/2
_shelx_space_group_comment
;
The symmetry employed for this shelxl refinement is uniquely defined
by the following loop, which should always be used as a source of
symmetry information in preference to the above space-group names.
They are only intended as comments.
;
_shelx_estimated_absorpt_t_max 0.982
_shelx_estimated_absorpt_t_min 0.971
_olex2_refinement_description
;
1. Fixed Uiso
 At 1.2 times of:
  All C(H) groups
 At 1.5 times of:
  All C(H,H,H) groups
2.a Aromatic/amide H refined with riding coordinates:
 C1(H1), C2(H2), C3(H3), C4(H4), C10(H10), C12(H12), C15(H15), C17(H17),
 C20(H20), C22(H22)
2.b Idealised Me refined as rotating group:
 C13(H13A,H13B,H13C), C24(H24A,H24B,H24C), C25(H25A,H25B,H25C), C26(H26A,H26B,
 H26C)
;
_olex2_submission_special_instructions 'No special instructions were received'

loop_
_space_group_symop_operation_xyz
'x, y, z'
'-x, y, -z+1/2'
'x+1/2, y+1/2, z'
'-x+1/2, y+1/2, -z+1/2'
'-x, -y, -z'
'x, -y, z-1/2'
'-x+1/2, -y+1/2, -z'
'x+1/2, -y+1/2, z-1/2'

loop_
_atom_site_label
_atom_site_type_symbol
_atom_site_fract_x
_atom_site_fract_y
_atom_site_fract_z
_atom_site_U_iso_or_equiv
_atom_site_adp_type
_atom_site_occupancy
_atom_site_site_symmetry_order
_atom_site_calc_flag
_atom_site_refinement_flags_posn
_atom_site_refinement_flags_adp
_atom_site_refinement_flags_occupancy
_atom_site_disorder_assembly
_atom_site_disorder_group
O1 O 0.83134(7) 0.68202(5) 0.71065(10) 0.0378(3) Uani 1 1 d . . . . .
N1 N 0.64819(7) 0.49282(6) 0.45083(10) 0.0261(3) Uani 1 1 d . . . . .
C1 C 0.77999(11) 0.79072(8) 0.69444(14) 0.0389(4) Uani 1 1 d . . . . .
H1 H 0.840062 0.799324 0.770886 0.047 Uiso 1 1 calc R U . . .
B1 B 0.65592(10) 0.63753(8) 0.48095(13) 0.0266(3) Uani 1 1 d . . . . .
C2 C 0.71473(14) 0.84057(9) 0.63656(16) 0.0503(4) Uani 1 1 d . . . . .
H2 H 0.729000 0.884303 0.671812 0.060 Uiso 1 1 calc R U . . .
C3 C 0.62719(14) 0.82691(9) 0.52561(18) 0.0600(6) Uani 1 1 d . . . . .
H3 H 0.581326 0.861536 0.484976 0.072 Uiso 1 1 calc R U . . .
C4 C 0.60589(12) 0.76358(8) 0.47351(15) 0.0445(4) Uani 1 1 d . . . . .
H4 H 0.545054 0.755495 0.397967 0.053 Uiso 1 1 calc R U . . .
C5 C 0.67106(10) 0.71090(7) 0.52840(12) 0.0302(3) Uani 1 1 d . . . . .
C6 C 0.75842(10) 0.72724(7) 0.64129(13) 0.0316(3) Uani 1 1 d . . . . .
C7 C 0.81930(9) 0.61489(7) 0.68262(13) 0.0309(3) Uani 1 1 d . . . . .
C8 C 0.73547(9) 0.59026(7) 0.57451(12) 0.0270(3) Uani 1 1 d . . . . .
C9 C 0.72953(9) 0.51991(7) 0.55750(11) 0.0262(3) Uani 1 1 d . . . . .
C10 C 0.80364(9) 0.47779(7) 0.64613(12) 0.0306(3) Uani 1 1 d . . . . .
H10 H 0.797666 0.430481 0.634587 0.037 Uiso 1 1 calc R U . . .
C11 C 0.88592(9) 0.50514(8) 0.75095(13) 0.0334(3) Uani 1 1 d . . . . .
C12 C 0.89452(10) 0.57409(8) 0.76838(14) 0.0363(3) Uani 1 1 d . . . . .
H12 H 0.951298 0.593165 0.838300 0.044 Uiso 1 1 calc R U . . .
C13 C 0.96491(11) 0.45952(9) 0.84736(15) 0.0426(4) Uani 1 1 d . . . . .
H13A H 0.962674 0.454151 0.917462 0.064 Uiso 1 1 calc R U . . .
H13B H 1.025397 0.479289 0.877076 0.064 Uiso 1 1 calc R U . . .
H13C H 0.957891 0.415517 0.810085 0.064 Uiso 1 1 calc R U . . .
C14 C 0.57448(9) 0.60361(7) 0.35948(11) 0.0257(3) Uani 1 1 d . . . . .
C15 C 0.500000 0.63570(10) 0.250000 0.0260(4) Uani 1 2 d S T P . .
H15 H 0.499998 0.683428 0.250000 0.031 Uiso 1 2 calc R U P . .
C16 C 0.57448(8) 0.53201(7) 0.35365(11) 0.0251(3) Uani 1 1 d . . . . .
C17 C 0.500000 0.49782(10) 0.250000 0.0273(4) Uani 1 2 d S T P . .
H17 H 0.499997 0.450093 0.250000 0.033 Uiso 1 2 calc R U P . .
C18 C 0.64624(9) 0.42158(7) 0.42853(12) 0.0272(3) Uani 1 1 d . . . . .
C19 C 0.68500(10) 0.40005(8) 0.37004(13) 0.0359(3) Uani 1 1 d . . . . .
C20 C 0.67891(11) 0.33217(9) 0.34270(15) 0.0444(4) Uani 1 1 d . . . . .
H20 H 0.704679 0.316464 0.302988 0.053 Uiso 1 1 calc R U . . .
C21 C 0.63634(11) 0.28660(8) 0.37160(15) 0.0434(4) Uani 1 1 d . . . . .
C22 C 0.59884(10) 0.30997(8) 0.43003(14) 0.0381(4) Uani 1 1 d . . . . .
H22 H 0.569920 0.278949 0.450563 0.046 Uiso 1 1 calc R U . . .
C23 C 0.60264(9) 0.37788(7) 0.45923(12) 0.0304(3) Uani 1 1 d . . . . .
C24 C 0.72989(14) 0.44933(11) 0.33676(18) 0.0529(5) Uani 1 1 d . . . . .
H24A H 0.682143 0.480776 0.274004 0.079 Uiso 1 1 calc R U . . .
H24B H 0.757607 0.425118 0.303200 0.079 Uiso 1 1 calc R U . . .
H24C H 0.779207 0.474266 0.411345 0.079 Uiso 1 1 calc R U . . .
C25 C 0.62986(13) 0.21321(9) 0.3381(2) 0.0629(6) Uani 1 1 d . . . . .
H25A H 0.608116 0.187057 0.377517 0.094 Uiso 1 1 calc R U . . .
H25B H 0.691990 0.197076 0.367641 0.094 Uiso 1 1 calc R U . . .
H25C H 0.585268 0.207958 0.247535 0.094 Uiso 1 1 calc R U . . .
C26 C 0.55777(11) 0.40338(9) 0.51629(15) 0.0401(4) Uani 1 1 d . . . . .
H26A H 0.606219 0.422615 0.598370 0.060 Uiso 1 1 calc R U . . .
H26B H 0.526509 0.366155 0.525255 0.060 Uiso 1 1 calc R U . . .
H26C H 0.511316 0.438013 0.462465 0.060 Uiso 1 1 calc R U . . .

loop_
_atom_site_aniso_label
_atom_site_aniso_U_11
_atom_site_aniso_U_22
_atom_site_aniso_U_33
_atom_site_aniso_U_23
_atom_site_aniso_U_13
_atom_site_aniso_U_12
O1 0.0306(5) 0.0359(6) 0.0299(5) -0.0047(4) 0.0097(4) -0.0062(4)
N1 0.0242(5) 0.0274(6) 0.0196(5) -0.0003(4) 0.0097(5) 0.0011(4)
C1 0.0413(8) 0.0376(8) 0.0287(7) -0.0058(6) 0.0167(7) -0.0097(6)
B1 0.0269(7) 0.0316(8) 0.0209(7) 0.0005(6) 0.0144(6) -0.0027(6)
C2 0.0602(11) 0.0332(8) 0.0390(9) -0.0096(7) 0.0207(8) -0.0029(7)
C3 0.0591(11) 0.0384(9) 0.0440(10) -0.0070(8) 0.0115(9) 0.0132(8)
C4 0.0425(8) 0.0373(9) 0.0303(7) -0.0056(6) 0.0100(7) 0.0039(7)
C5 0.0329(7) 0.0325(7) 0.0227(6) -0.0017(5) 0.0157(6) -0.0035(5)
C6 0.0338(7) 0.0338(7) 0.0256(6) -0.0011(5) 0.0172(6) -0.0055(6)
C7 0.0279(7) 0.0365(7) 0.0241(6) -0.0033(5) 0.0137(6) -0.0046(5)
C8 0.0244(6) 0.0340(7) 0.0200(6) -0.0014(5) 0.0122(5) -0.0028(5)
C9 0.0232(6) 0.0345(7) 0.0192(6) -0.0013(5) 0.0120(5) -0.0002(5)
C10 0.0275(7) 0.0355(7) 0.0225(6) -0.0008(5) 0.0119(6) 0.0023(5)
C11 0.0247(6) 0.0452(8) 0.0227(7) 0.0005(6) 0.0106(6) 0.0038(6)
C12 0.0236(6) 0.0450(9) 0.0250(7) -0.0041(6) 0.0069(6) -0.0041(6)
C13 0.0310(7) 0.0495(10) 0.0274(7) 0.0003(7) 0.0075(6) 0.0068(7)
C14 0.0255(6) 0.0307(7) 0.0203(6) 0.0003(5) 0.0136(5) 0.0000(5)
C15 0.0259(9) 0.0285(9) 0.0214(8) 0.000 0.0133(7) 0.000
C16 0.0238(6) 0.0303(7) 0.0187(6) 0.0012(5) 0.0116(5) 0.0010(5)
C17 0.0272(9) 0.0270(9) 0.0214(9) 0.000 0.0116(8) 0.000
C18 0.0239(6) 0.0295(7) 0.0187(6) -0.0019(5) 0.0081(5) 0.0035(5)
C19 0.0295(7) 0.0470(9) 0.0255(7) -0.0057(6) 0.0139(6) 0.0030(6)
C20 0.0380(8) 0.0515(10) 0.0363(8) -0.0129(7) 0.0187(7) 0.0071(7)
C21 0.0328(7) 0.0358(8) 0.0355(8) -0.0089(6) 0.0074(7) 0.0078(6)
C22 0.0325(7) 0.0311(8) 0.0332(8) 0.0018(6) 0.0109(6) 0.0010(6)
C23 0.0272(6) 0.0311(7) 0.0229(6) 0.0029(5) 0.0100(5) 0.0039(5)
C24 0.0542(10) 0.0726(13) 0.0467(10) -0.0074(9) 0.0383(9) -0.0041(9)
C25 0.0484(10) 0.0406(10) 0.0608(12) -0.0194(9) 0.0132(9) 0.0064(8)
C26 0.0447(8) 0.0413(9) 0.0421(9) 0.0057(7) 0.0304(8) 0.0033(7)

loop_
_atom_type_symbol
_atom_type_description
_atom_type_scat_dispersion_real
_atom_type_scat_dispersion_imag
_atom_type_scat_source
C C 0.0137 0.0067 'International Tables Vol C Tables 4.2.6.8 and 6.1.1.4'
H H 0.0000 0.0000 'International Tables Vol C Tables 4.2.6.8 and 6.1.1.4'
B B 0.0070 0.0029 'International Tables Vol C Tables 4.2.6.8 and 6.1.1.4'
N N 0.0241 0.0134 'International Tables Vol C Tables 4.2.6.8 and 6.1.1.4'
O O 0.0389 0.0241 'International Tables Vol C Tables 4.2.6.8 and 6.1.1.4'

loop_
_geom_angle_atom_site_label_1
_geom_angle_atom_site_label_2
_geom_angle_atom_site_label_3
_geom_angle
_geom_angle_site_symmetry_1
_geom_angle_site_symmetry_3
_geom_angle_publ_flag
C7 O1 C6 121.57(11) . . ?
C9 N1 C16 123.42(11) . . ?
C9 N1 C18 118.26(10) . . ?
C16 N1 C18 117.41(10) . . ?
C2 C1 H1 120.2 . . ?
C2 C1 C6 119.68(15) . . ?
C6 C1 H1 120.2 . . ?
C8 B1 C5 113.44(11) . . ?
C8 B1 C14 114.57(12) . . ?
C14 B1 C5 131.96(12) . . ?
C1 C2 H2 120.3 . . ?
C1 C2 C3 119.33(16) . . ?
C3 C2 H2 120.3 . . ?
C2 C3 H3 119.6 . . ?
C4 C3 C2 120.76(17) . . ?
C4 C3 H3 119.6 . . ?
C3 C4 H4 119.0 . . ?
C3 C4 C5 122.10(15) . . ?
C5 C4 H4 119.0 . . ?
C4 C5 B1 127.34(13) . . ?
C4 C5 C6 114.85(13) . . ?
C6 C5 B1 117.77(13) . . ?
O1 C6 C1 113.06(13) . . ?
O1 C6 C5 123.68(13) . . ?
C1 C6 C5 123.27(14) . . ?
O1 C7 C8 121.24(13) . . ?
O1 C7 C12 115.53(12) . . ?
C12 C7 C8 123.23(14) . . ?
C7 C8 B1 121.18(13) . . ?
C7 C8 C9 116.34(12) . . ?
C9 C8 B1 122.49(11) . . ?
N1 C9 C8 118.72(11) . . ?
N1 C9 C10 120.27(12) . . ?
C10 C9 C8 121.01(12) . . ?
C9 C10 H10 119.9 . . ?
C11 C10 C9 120.15(13) . . ?
C11 C10 H10 119.9 . . ?
C10 C11 C13 119.97(14) . . ?
C12 C11 C10 120.01(13) . . ?
C12 C11 C13 120.00(13) . . ?
C7 C12 C11 119.18(13) . . ?
C7 C12 H12 120.4 . . ?
C11 C12 H12 120.4 . . ?
C11 C13 H13A 109.5 . . ?
C11 C13 H13B 109.5 . . ?
C11 C13 H13C 109.5 . . ?
H13A C13 H13B 109.5 . . ?
H13A C13 H13C 109.5 . . ?
H13B C13 H13C 109.5 . . ?
C15 C14 B1 126.95(13) . . ?
C15 C14 C16 115.29(12) . . ?
C16 C14 B1 117.73(11) . . ?
C14 C15 C14 125.96(17) . 2_655 ?
C14 C15 H15 117.0 . . ?
C14 C15 H15 117.0 2_655 . ?
N1 C16 C14 122.35(11) . . ?
C17 C16 N1 116.83(12) . . ?
C17 C16 C14 120.82(12) . . ?
C16 C17 C16 121.38(17) . 2_655 ?
C16 C17 H17 119.3 . . ?
C16 C17 H17 119.3 2_655 . ?
C19 C18 N1 117.44(13) . . ?
C23 C18 N1 119.82(12) . . ?
C23 C18 C19 122.65(13) . . ?
C18 C19 C24 120.69(14) . . ?
C20 C19 C18 117.59(15) . . ?
C20 C19 C24 121.71(14) . . ?
C19 C20 H20 119.0 . . ?
C21 C20 C19 121.96(15) . . ?
C21 C20 H20 119.0 . . ?
C20 C21 C22 118.72(14) . . ?
C20 C21 C25 120.16(17) . . ?
C22 C21 C25 121.12(18) . . ?
C21 C22 H22 119.1 . . ?
C21 C22 C23 121.73(15) . . ?
C23 C22 H22 119.1 . . ?
C18 C23 C22 117.35(13) . . ?
C18 C23 C26 121.07(13) . . ?
C22 C23 C26 121.53(14) . . ?
C19 C24 H24A 109.5 . . ?
C19 C24 H24B 109.5 . . ?
C19 C24 H24C 109.5 . . ?
H24A C24 H24B 109.5 . . ?
H24A C24 H24C 109.5 . . ?
H24B C24 H24C 109.5 . . ?
C21 C25 H25A 109.5 . . ?
C21 C25 H25B 109.5 . . ?
C21 C25 H25C 109.5 . . ?
H25A C25 H25B 109.5 . . ?
H25A C25 H25C 109.5 . . ?
H25B C25 H25C 109.5 . . ?
C23 C26 H26A 109.5 . . ?
C23 C26 H26B 109.5 . . ?
C23 C26 H26C 109.5 . . ?
H26A C26 H26B 109.5 . . ?
H26A C26 H26C 109.5 . . ?
H26B C26 H26C 109.5 . . ?

loop_
_geom_bond_atom_site_label_1
_geom_bond_atom_site_label_2
_geom_bond_distance
_geom_bond_site_symmetry_2
_geom_bond_publ_flag
O1 C6 1.3802(18) . ?
O1 C7 1.3700(18) . ?
N1 C9 1.3919(16) . ?
N1 C16 1.4028(16) . ?
N1 C18 1.4459(17) . ?
C1 H1 0.9500 . ?
C1 C2 1.360(2) . ?
C1 C6 1.387(2) . ?
B1 C5 1.551(2) . ?
B1 C8 1.524(2) . ?
B1 C14 1.5388(19) . ?
C2 H2 0.9500 . ?
C2 C3 1.386(3) . ?
C3 H3 0.9500 . ?
C3 C4 1.380(2) . ?
C4 H4 0.9500 . ?
C4 C5 1.400(2) . ?
C5 C6 1.4067(19) . ?
C7 C8 1.4006(18) . ?
C7 C12 1.385(2) . ?
C8 C9 1.4127(19) . ?
C9 C10 1.4020(19) . ?
C10 H10 0.9500 . ?
C10 C11 1.3914(19) . ?
C11 C12 1.385(2) . ?
C11 C13 1.511(2) . ?
C12 H12 0.9500 . ?
C13 H13A 0.9800 . ?
C13 H13B 0.9800 . ?
C13 H13C 0.9800 . ?
C14 C15 1.4062(15) . ?
C14 C16 1.4274(19) . ?
C15 H15 0.9500 . ?
C16 C17 1.3904(15) . ?
C17 H17 0.9500 . ?
C18 C19 1.4011(19) . ?
C18 C23 1.391(2) . ?
C19 C20 1.388(2) . ?
C19 C24 1.501(2) . ?
C20 H20 0.9500 . ?
C20 C21 1.386(3) . ?
C21 C22 1.393(2) . ?
C21 C25 1.513(2) . ?
C22 H22 0.9500 . ?
C22 C23 1.398(2) . ?
C23 C26 1.503(2) . ?
C24 H24A 0.9800 . ?
C24 H24B 0.9800 . ?
C24 H24C 0.9800 . ?
C25 H25A 0.9800 . ?
C25 H25B 0.9800 . ?
C25 H25C 0.9800 . ?
C26 H26A 0.9800 . ?
C26 H26B 0.9800 . ?
C26 H26C 0.9800 . ?
